data_7011693
loop_
_publ_author_name
'Richardson, Chris'
'Steel, Peter J.'
'D'Alessandro, Deanna M.'
'Junk, Peter C.'
'Keene, F. Richard'

_publ_section_title
;
 Mono- and di-nuclear complexes of the ligands
 3,4-di(2-pyridyl)-1,2,5-oxadiazole and
 3,4-di(2-pyridyl)-1,2,5-thiadiazole; new bridges allowing unusually
 strong metal--metal interactions
;
_journal_issue 13
_journal_name_full 'Journal of the Chemical Society, Dalton Transactions'
_journal_page_first 2775
_journal_paper_doi 10.1039/b202954e
_journal_year 2002
_chemical_formula_sum 'C52 H52 Cl8 N12 O7 Ru2 Zn2'
_chemical_formula_weight 1573.54
_chemical_name_systematic
;
?
;
_space_group_IT_number 14
_symmetry_cell_setting monoclinic
_symmetry_space_group_name_Hall '-P 2yn'
_symmetry_space_group_name_H-M 'P 1 21/n 1'
_atom_sites_solution_hydrogens geom
_atom_sites_solution_primary direct
_atom_sites_solution_secondary difmap
_audit_creation_method SHELXL-97
_cell_angle_alpha 90.00
_cell_angle_beta 92.55(3)
_cell_angle_gamma 90.00
_cell_formula_units_Z 4
_cell_length_a 13.743(3)
_cell_length_b 21.685(4)
_cell_length_c 21.332(4)
_cell_measurement_temperature 296(2)
_cell_volume 6351(2)
_computing_structure_refinement 'SHELXL-97 (Sheldrick, 1997)'
_computing_structure_solution 'SHELXS-97 (Sheldrick, 1990)'
_diffrn_ambient_temperature 296(2)
_diffrn_measured_fraction_theta_full 0.965
_diffrn_measured_fraction_theta_max 0.965
_diffrn_radiation_monochromator graphite
_diffrn_radiation_source 'fine-focus sealed tube'
_diffrn_radiation_type MoK\a
_diffrn_radiation_wavelength 0.71073
_diffrn_reflns_av_R_equivalents 0.0532
_diffrn_reflns_av_sigmaI/netI 0.0497
_diffrn_reflns_limit_h_max 17
_diffrn_reflns_limit_h_min -18
_diffrn_reflns_limit_k_max 22
_diffrn_reflns_limit_k_min -28
_diffrn_reflns_limit_l_max 26
_diffrn_reflns_limit_l_min -28
_diffrn_reflns_number 40138
_diffrn_reflns_theta_full 28.05
_diffrn_reflns_theta_max 28.05
_diffrn_reflns_theta_min 1.73
_exptl_absorpt_coefficient_mu 1.607
_exptl_absorpt_correction_T_max 0.6442
_exptl_absorpt_correction_T_min 0.5657
_exptl_crystal_density_diffrn 1.646
_exptl_crystal_density_method 'not measured'
_exptl_crystal_F_000 3152
_exptl_crystal_size_max 0.40
_exptl_crystal_size_mid 0.32
_exptl_crystal_size_min 0.30
_refine_diff_density_max 2.089
_refine_diff_density_min -1.023
_refine_diff_density_rms 0.133
_refine_ls_extinction_method none
_refine_ls_goodness_of_fit_ref 1.009
_refine_ls_hydrogen_treatment mixed
_refine_ls_matrix_type full
_refine_ls_number_parameters 739
_refine_ls_number_reflns 14862
_refine_ls_number_restraints 0
_refine_ls_restrained_S_all 1.009
_refine_ls_R_factor_all 0.0897
_refine_ls_R_factor_gt 0.0566
_refine_ls_shift/su_max 0.000
_refine_ls_shift/su_mean 0.000
_refine_ls_structure_factor_coef Fsqd
_refine_ls_weighting_details 'calc w=1/[\s^2^(Fo^2^)+(0.0956P)^2^+11.4363P] where P=(Fo^2^+2Fc^2^)/3'
_refine_ls_weighting_scheme calc
_refine_ls_wR_factor_gt 0.1504
_refine_ls_wR_factor_ref 0.1815
_reflns_number_gt 9948
_reflns_number_total 14862
_reflns_threshold_expression >2sigma(I)
_cod_data_source_file b202954e.txt
_cod_data_source_block c:\djunkie\xtals\keene\deanna~1\pj382
_cod_original_sg_symbol_H-M P21/n
_cod_database_code 7011693

loop_
_symmetry_equiv_pos_as_xyz
'x, y, z'
'-x+1/2, y+1/2, -z+1/2'
'-x, -y, -z'
'x-1/2, -y-1/2, z-1/2'

loop_
_atom_site_label
_atom_site_type_symbol
_atom_site_fract_x
_atom_site_fract_y
_atom_site_fract_z
_atom_site_U_iso_or_equiv
_atom_site_adp_type
_atom_site_occupancy
_atom_site_symmetry_multiplicity
_atom_site_calc_flag
_atom_site_refinement_flags
_atom_site_disorder_assembly
_atom_site_disorder_group
Ru1 Ru 0.29743(3) 0.254670(17) 0.486070(17) 0.03349(11) Uani 1 1 d . . .
Zn1 Zn 0.19884(5) 0.53736(3) 0.40332(3) 0.04749(17) Uani 1 1 d . . .
Cl1 Cl 0.04838(12) 0.51662(8) 0.35911(9) 0.0634(4) Uani 1 1 d . . .
O1 O 0.3085(2) 0.23183(16) 0.62700(15) 0.0372(7) Uani 1 1 d . . .
N1 N 0.1716(3) 0.30801(18) 0.48426(18) 0.0345(8) Uani 1 1 d . . .
C1 C 0.1288(4) 0.3330(3) 0.4321(2) 0.0443(12) Uani 1 1 d . . .
H1 H 0.1501 0.3208 0.3932 0.053 Uiso 1 1 calc R . .
Ru2 Ru 0.30815(3) 0.247730(18) 0.768230(17) 0.03386(11) Uani 1 1 d . . .
Zn2 Zn 0.44772(5) 0.39985(3) 1.11930(3) 0.05276(19) Uani 1 1 d . . .
Cl2 Cl 0.21047(13) 0.52765(8) 0.50921(7) 0.0606(4) Uani 1 1 d . . .
O7 O -0.0801(5) 0.4682(4) 0.8809(3) 0.121(3) Uani 1 1 d . . .
N2 N 0.2601(3) 0.25702(17) 0.57457(19) 0.0336(8) Uani 1 1 d . . .
C2 C 0.0552(4) 0.3758(3) 0.4338(3) 0.0521(14) Uani 1 1 d . . .
H2 H 0.0277 0.3922 0.3969 0.062 Uiso 1 1 calc R . .
Cl3 Cl 0.31084(13) 0.47247(8) 0.36562(8) 0.0628(4) Uani 1 1 d . . .
O3 O 0.1753(4) 0.5107(3) 1.0113(3) 0.0946(18) Uani 1 1 d . . .
N3 N 0.2624(3) 0.25317(18) 0.67894(19) 0.0347(8) Uani 1 1 d . . .
C3 C 0.0229(5) 0.3938(3) 0.4908(3) 0.0627(17) Uani 1 1 d . . .
H3 H -0.0247 0.4241 0.4932 0.075 Uiso 1 1 calc R . .
Cl4 Cl 0.21925(12) 0.63896(7) 0.37567(7) 0.0561(4) Uani 1 1 d . . .
O4 O 0.1960(4) 0.5288(3) 1.2288(3) 0.0886(17) Uani 1 1 d . . .
N4 N 0.1841(3) 0.30302(19) 0.76918(19) 0.0383(9) Uani 1 1 d . . .
C4 C 0.0622(5) 0.3663(3) 0.5450(3) 0.0530(14) Uani 1 1 d . . .
H4 H 0.0391 0.3768 0.5839 0.064 Uiso 1 1 calc R . .
Cl5 Cl 0.49803(14) 0.30069(8) 1.12770(8) 0.0669(4) Uani 1 1 d . . .
N5 N 0.2193(3) 0.17783(19) 0.45603(19) 0.0382(9) Uani 1 1 d . . .
C5 C 0.1351(4) 0.3234(2) 0.5409(2) 0.0360(10) Uani 1 1 d . . .
Cl6 Cl 0.35687(18) 0.43025(12) 1.19870(10) 0.0946(7) Uani 1 1 d . . .
N6 N 0.3191(3) 0.25603(19) 0.3911(2) 0.0396(9) Uani 1 1 d . . .
C6 C 0.1877(3) 0.2919(2) 0.5929(2) 0.0346(10) Uani 1 1 d . . .
Cl7 Cl 0.36419(14) 0.41876(9) 1.02770(9) 0.0740(5) Uani 1 1 d . . .
N7 N 0.3885(3) 0.3284(2) 0.50852(19) 0.0393(9) Uani 1 1 d . . .
C7 C 0.1880(3) 0.2889(2) 0.6605(2) 0.0341(10) Uani 1 1 d . . .
Cl8 Cl 0.58653(16) 0.45815(10) 1.12710(9) 0.0807(6) Uani 1 1 d . . .
N8 N 0.4295(3) 0.2099(2) 0.5008(2) 0.0419(10) Uani 1 1 d . . .
C8 C 0.1367(4) 0.3145(2) 0.7131(2) 0.0370(10) Uani 1 1 d . . .
N9 N 0.2202(3) 0.17644(19) 0.79648(19) 0.0376(9) Uani 1 1 d . . .
C9 C 0.0495(4) 0.3461(3) 0.7086(3) 0.0525(14) Uani 1 1 d . . .
H9 H 0.0170 0.3518 0.6699 0.063 Uiso 1 1 calc R . .
N10 N 0.3407(3) 0.24577(19) 0.86395(19) 0.0375(9) Uani 1 1 d . . .
C10 C 0.0111(5) 0.3695(3) 0.7631(3) 0.0631(18) Uani 1 1 d . . .
H10 H -0.0468 0.3918 0.7613 0.076 Uiso 1 1 calc R . .
N11 N 0.4318(3) 0.1972(2) 0.7523(2) 0.0449(10) Uani 1 1 d . . .
C11 C 0.0601(5) 0.3590(3) 0.8191(3) 0.0660(19) Uani 1 1 d . . .
H11 H 0.0367 0.3752 0.8559 0.079 Uiso 1 1 calc R . .
N12 N 0.4054(4) 0.3166(2) 0.7482(2) 0.0450(10) Uani 1 1 d . . .
C12 C 0.1433(5) 0.3248(3) 0.8212(3) 0.0540(15) Uani 1 1 d . . .
H12 H 0.1733 0.3161 0.8601 0.065 Uiso 1 1 calc R . .
C13 C 0.1647(4) 0.1416(3) 0.4927(3) 0.0484(13) Uani 1 1 d . . .
H13 H 0.1620 0.1504 0.5353 0.058 Uiso 1 1 calc R . .
C14 C 0.1123(5) 0.0911(3) 0.4677(3) 0.0582(16) Uani 1 1 d . . .
H14 H 0.0757 0.0666 0.4936 0.070 Uiso 1 1 calc R . .
C15 C 0.1149(5) 0.0785(3) 0.4067(3) 0.0626(17) Uani 1 1 d . . .
H15 H 0.0786 0.0459 0.3896 0.075 Uiso 1 1 calc R . .
C16 C 0.1723(5) 0.1144(3) 0.3687(3) 0.0569(15) Uani 1 1 d . . .
H16 H 0.1765 0.1051 0.3263 0.068 Uiso 1 1 calc R . .
C17 C 0.2229(4) 0.1640(2) 0.3950(2) 0.0414(11) Uani 1 1 d . . .
C18 C 0.2813(4) 0.2068(3) 0.3585(2) 0.0430(12) Uani 1 1 d . . .
C19 C 0.2960(5) 0.2000(3) 0.2942(3) 0.0537(14) Uani 1 1 d . . .
H19 H 0.2729 0.1653 0.2727 0.064 Uiso 1 1 calc R . .
C20 C 0.3450(6) 0.2451(4) 0.2634(3) 0.0653(18) Uani 1 1 d . . .
H20 H 0.3542 0.2415 0.2207 0.078 Uiso 1 1 calc R . .
C21 C 0.3804(5) 0.2957(4) 0.2961(3) 0.0653(18) Uani 1 1 d . . .
H21 H 0.4129 0.3270 0.2758 0.078 Uiso 1 1 calc R . .
C22 C 0.3666(5) 0.2990(3) 0.3595(3) 0.0542(14) Uani 1 1 d . . .
H22 H 0.3916 0.3330 0.3815 0.065 Uiso 1 1 calc R . .
C23 C 0.3621(4) 0.3876(3) 0.5116(3) 0.0472(12) Uani 1 1 d . . .
H23 H 0.2982 0.3983 0.5001 0.057 Uiso 1 1 calc R . .
C24 C 0.4269(5) 0.4338(3) 0.5313(3) 0.0583(16) Uani 1 1 d . . .
H24 H 0.4065 0.4746 0.5331 0.070 Uiso 1 1 calc R . .
C25 C 0.5205(5) 0.4184(3) 0.5477(3) 0.0635(17) Uani 1 1 d . . .
H25 H 0.5650 0.4486 0.5607 0.076 Uiso 1 1 calc R . .
C26 C 0.5485(5) 0.3570(3) 0.5448(3) 0.0571(15) Uani 1 1 d . . .
H26 H 0.6121 0.3457 0.5563 0.069 Uiso 1 1 calc R . .
C27 C 0.4823(4) 0.3131(3) 0.5248(3) 0.0461(12) Uani 1 1 d . . .
C28 C 0.5053(4) 0.2473(3) 0.5196(3) 0.0493(13) Uani 1 1 d . . .
C29 C 0.5976(5) 0.2226(4) 0.5339(4) 0.075(2) Uani 1 1 d . . .
H29 H 0.6484 0.2481 0.5479 0.090 Uiso 1 1 calc R . .
C30 C 0.6127(6) 0.1599(4) 0.5272(4) 0.085(3) Uani 1 1 d . . .
H30 H 0.6741 0.1430 0.5355 0.102 Uiso 1 1 calc R . .
C31 C 0.5357(7) 0.1229(4) 0.5079(4) 0.083(2) Uani 1 1 d . . .
H31 H 0.5446 0.0807 0.5033 0.100 Uiso 1 1 calc R . .
C32 C 0.4444(5) 0.1492(3) 0.4954(3) 0.0575(15) Uani 1 1 d . . .
H32 H 0.3924 0.1238 0.4830 0.069 Uiso 1 1 calc R . .
C33 C 0.1569(4) 0.1441(3) 0.7594(3) 0.0492(13) Uani 1 1 d . . .
H33 H 0.1574 0.1500 0.7162 0.059 Uiso 1 1 calc R . .
C34 C 0.0915(5) 0.1027(3) 0.7825(3) 0.0561(15) Uani 1 1 d . . .
H34 H 0.0471 0.0823 0.7556 0.067 Uiso 1 1 calc R . .
C35 C 0.0930(5) 0.0919(3) 0.8465(3) 0.0611(17) Uani 1 1 d . . .
H35 H 0.0508 0.0633 0.8631 0.073 Uiso 1 1 calc R . .
C36 C 0.1574(5) 0.1238(3) 0.8849(3) 0.0556(15) Uani 1 1 d . . .
H36 H 0.1590 0.1173 0.9280 0.067 Uiso 1 1 calc R . .
C37 C 0.2207(4) 0.1659(2) 0.8591(2) 0.0400(11) Uani 1 1 d . . .
C38 C 0.2919(4) 0.2027(2) 0.8966(2) 0.0394(11) Uani 1 1 d . . .
C39 C 0.3078(5) 0.1966(3) 0.9611(2) 0.0503(14) Uani 1 1 d . . .
H39 H 0.2741 0.1670 0.9830 0.060 Uiso 1 1 calc R . .
C40 C 0.3738(5) 0.2348(3) 0.9924(3) 0.0550(15) Uani 1 1 d . . .
H40 H 0.3853 0.2311 1.0355 0.066 Uiso 1 1 calc R . .
C41 C 0.4221(5) 0.2781(3) 0.9595(3) 0.0528(14) Uani 1 1 d . . .
H41 H 0.4659 0.3047 0.9801 0.063 Uiso 1 1 calc R . .
C42 C 0.4057(4) 0.2820(3) 0.8954(3) 0.0475(13) Uani 1 1 d . . .
H42 H 0.4406 0.3107 0.8731 0.057 Uiso 1 1 calc R . .
C43 C 0.4412(5) 0.1356(3) 0.7567(3) 0.0630(17) Uani 1 1 d . . .
H43 H 0.3894 0.1127 0.7710 0.076 Uiso 1 1 calc R . .
C44 C 0.5238(7) 0.1054(4) 0.7410(4) 0.092(3) Uani 1 1 d . . .
H44 H 0.5277 0.0628 0.7449 0.110 Uiso 1 1 calc R . .
C45 C 0.6004(8) 0.1379(5) 0.7197(6) 0.108(3) Uani 1 1 d . . .
H45 H 0.6571 0.1178 0.7090 0.129 Uiso 1 1 calc R . .
C46 C 0.5928(6) 0.1996(5) 0.7145(5) 0.093(3) Uani 1 1 d . . .
H46 H 0.6444 0.2222 0.6995 0.112 Uiso 1 1 calc R . .
C47 C 0.5072(4) 0.2304(3) 0.7315(3) 0.0554(15) Uani 1 1 d . . .
C48 C 0.4938(4) 0.2979(3) 0.7292(3) 0.0510(14) Uani 1 1 d . . .
C49 C 0.5623(5) 0.3403(4) 0.7107(3) 0.069(2) Uani 1 1 d . . .
H49 H 0.6218 0.3268 0.6968 0.083 Uiso 1 1 calc R . .
C50 C 0.5421(6) 0.4026(4) 0.7129(4) 0.081(2) Uani 1 1 d . . .
H50 H 0.5874 0.4314 0.7005 0.097 Uiso 1 1 calc R . .
C51 C 0.4552(7) 0.4207(4) 0.7335(4) 0.081(2) Uani 1 1 d . . .
H51 H 0.4412 0.4625 0.7368 0.098 Uiso 1 1 calc R . .
C52 C 0.3870(4) 0.3774(2) 0.7496(2) 0.0624(17) Uani 1 1 d . . .
H52 H 0.3264 0.3908 0.7618 0.075 Uiso 1 1 calc R . .
O5 O 0.2184(4) 0.4997(2) 0.7809(2) 0.186(4) Uani 1 1 d R . .
O2 O 0.2916(4) 0.4155(2) 0.8854(2) 0.212(6) Uani 1 1 d R . .
O6 O 0.1009(4) 0.5160(2) 0.8892(2) 0.226(6) Uani 1 1 d R . .

loop_
_atom_site_aniso_label
_atom_site_aniso_U_11
_atom_site_aniso_U_22
_atom_site_aniso_U_33
_atom_site_aniso_U_23
_atom_site_aniso_U_13
_atom_site_aniso_U_12
Ru1 0.0389(2) 0.0326(2) 0.02897(19) 0.00155(14) 0.00119(14) 0.00135(15)
Zn1 0.0542(4) 0.0467(4) 0.0412(3) -0.0024(3) -0.0018(3) 0.0056(3)
Cl1 0.0637(10) 0.0534(9) 0.0712(10) 0.0019(8) -0.0172(8) -0.0009(7)
O1 0.046(2) 0.0378(18) 0.0275(17) 0.0017(13) 0.0005(14) 0.0099(14)
N1 0.039(2) 0.033(2) 0.032(2) 0.0023(16) -0.0009(16) -0.0012(16)
C1 0.053(3) 0.046(3) 0.033(3) 0.007(2) -0.005(2) 0.000(2)
Ru2 0.0398(2) 0.0337(2) 0.02809(19) 0.00170(14) 0.00123(15) 0.00172(15)
Zn2 0.0581(4) 0.0493(4) 0.0512(4) 0.0009(3) 0.0052(3) 0.0107(3)
Cl2 0.0719(10) 0.0688(10) 0.0406(7) -0.0010(7) -0.0021(7) 0.0183(8)
O7 0.099(5) 0.170(8) 0.093(5) -0.013(5) -0.002(4) 0.034(5)
N2 0.039(2) 0.0295(19) 0.032(2) 0.0021(15) -0.0021(16) 0.0039(16)
C2 0.052(3) 0.057(4) 0.046(3) 0.014(3) -0.009(2) 0.007(3)
Cl3 0.0766(11) 0.0561(9) 0.0562(9) -0.0076(7) 0.0089(8) 0.0159(8)
O3 0.078(4) 0.091(4) 0.115(5) -0.009(4) 0.009(3) 0.006(3)
N3 0.040(2) 0.031(2) 0.033(2) -0.0009(16) 0.0038(16) 0.0015(16)
C3 0.064(4) 0.056(4) 0.068(4) 0.012(3) -0.002(3) 0.024(3)
Cl4 0.0595(9) 0.0498(8) 0.0591(9) 0.0063(7) 0.0013(7) 0.0003(6)
O4 0.101(4) 0.102(4) 0.063(3) 0.014(3) 0.011(3) 0.028(3)
N4 0.043(2) 0.036(2) 0.037(2) 0.0007(17) 0.0133(18) 0.0023(17)
C4 0.059(4) 0.055(4) 0.045(3) 0.008(3) 0.004(3) 0.021(3)
Cl5 0.0839(12) 0.0514(9) 0.0637(10) -0.0070(7) -0.0155(8) 0.0191(8)
N5 0.045(2) 0.033(2) 0.036(2) 0.0003(17) 0.0028(18) -0.0022(17)
C5 0.038(3) 0.034(2) 0.035(2) 0.0019(19) 0.0000(19) 0.0002(19)
Cl6 0.1013(16) 0.1098(17) 0.0754(13) 0.0136(12) 0.0355(11) 0.0465(13)
N6 0.046(2) 0.040(2) 0.034(2) 0.0042(17) 0.0014(17) -0.0026(18)
C6 0.037(2) 0.032(2) 0.034(2) 0.0020(19) -0.0014(19) 0.0001(18)
Cl7 0.0777(12) 0.0730(11) 0.0694(11) -0.0007(9) -0.0186(9) 0.0177(9)
N7 0.044(2) 0.040(2) 0.033(2) 0.0009(17) 0.0003(17) 0.0006(18)
C7 0.037(2) 0.032(2) 0.032(2) 0.0017(18) -0.0019(18) 0.0007(18)
Cl8 0.0846(13) 0.0874(14) 0.0697(12) 0.0029(10) -0.0025(9) -0.0245(10)
N8 0.048(3) 0.041(2) 0.037(2) 0.0030(18) 0.0051(18) 0.0081(19)
C8 0.046(3) 0.031(2) 0.034(2) 0.0042(19) 0.006(2) 0.001(2)
N9 0.046(2) 0.033(2) 0.033(2) 0.0029(16) -0.0015(17) 0.0025(17)
C9 0.051(3) 0.062(4) 0.046(3) 0.010(3) 0.008(2) 0.013(3)
N10 0.043(2) 0.038(2) 0.032(2) -0.0005(17) 0.0001(17) 0.0003(17)
C10 0.059(4) 0.071(4) 0.062(4) 0.013(3) 0.022(3) 0.026(3)
N11 0.052(3) 0.045(3) 0.038(2) 0.0015(19) -0.0017(19) 0.011(2)
C11 0.074(5) 0.074(5) 0.052(4) -0.001(3) 0.026(3) 0.023(4)
N12 0.059(3) 0.042(2) 0.034(2) 0.0036(18) 0.001(2) -0.004(2)
C12 0.064(4) 0.063(4) 0.036(3) 0.001(3) 0.014(3) 0.010(3)
C13 0.057(3) 0.039(3) 0.050(3) -0.002(2) 0.015(3) -0.003(2)
C14 0.062(4) 0.042(3) 0.071(4) 0.003(3) 0.015(3) -0.009(3)
C15 0.073(4) 0.050(4) 0.064(4) -0.008(3) -0.001(3) -0.015(3)
C16 0.078(4) 0.047(3) 0.046(3) -0.004(3) -0.001(3) -0.010(3)
C17 0.045(3) 0.039(3) 0.040(3) -0.002(2) -0.003(2) 0.004(2)
C18 0.049(3) 0.048(3) 0.032(3) -0.002(2) 0.003(2) 0.007(2)
C19 0.064(4) 0.065(4) 0.033(3) -0.007(3) 0.007(2) -0.004(3)
C20 0.081(5) 0.083(5) 0.033(3) 0.004(3) 0.011(3) -0.002(4)
C21 0.077(5) 0.078(5) 0.041(3) 0.016(3) 0.009(3) -0.017(4)
C22 0.066(4) 0.051(3) 0.045(3) 0.008(3) 0.005(3) -0.009(3)
C23 0.048(3) 0.042(3) 0.052(3) 0.004(2) -0.004(2) -0.001(2)
C24 0.070(4) 0.039(3) 0.064(4) -0.005(3) -0.005(3) -0.007(3)
C25 0.067(4) 0.060(4) 0.063(4) -0.005(3) -0.008(3) -0.021(3)
C26 0.049(3) 0.067(4) 0.054(4) 0.003(3) -0.007(3) -0.014(3)
C27 0.048(3) 0.053(3) 0.036(3) 0.002(2) -0.002(2) 0.001(2)
C28 0.039(3) 0.058(4) 0.050(3) 0.007(3) 0.001(2) 0.008(2)
C29 0.050(4) 0.077(5) 0.099(6) 0.010(4) -0.004(4) 0.011(3)
C30 0.051(4) 0.089(6) 0.115(7) 0.010(5) 0.003(4) 0.034(4)
C31 0.088(6) 0.057(4) 0.105(7) 0.000(4) 0.005(5) 0.027(4)
C32 0.064(4) 0.046(3) 0.062(4) 0.000(3) 0.007(3) 0.016(3)
C33 0.063(4) 0.046(3) 0.037(3) 0.000(2) -0.012(2) -0.007(3)
C34 0.061(4) 0.050(3) 0.055(4) 0.007(3) -0.017(3) -0.012(3)
C35 0.069(4) 0.052(4) 0.061(4) 0.015(3) -0.006(3) -0.021(3)
C36 0.063(4) 0.057(4) 0.046(3) 0.009(3) -0.003(3) -0.012(3)
C37 0.047(3) 0.040(3) 0.032(2) 0.004(2) 0.000(2) 0.002(2)
C38 0.046(3) 0.041(3) 0.031(2) 0.006(2) -0.003(2) -0.001(2)
C39 0.064(4) 0.057(3) 0.030(3) 0.005(2) -0.003(2) -0.008(3)
C40 0.074(4) 0.060(4) 0.030(3) -0.003(2) -0.005(3) -0.001(3)
C41 0.059(4) 0.056(4) 0.044(3) -0.013(3) -0.004(3) -0.006(3)
C42 0.054(3) 0.045(3) 0.043(3) -0.001(2) -0.003(2) -0.007(2)
C43 0.069(4) 0.052(4) 0.068(4) 0.004(3) 0.001(3) 0.019(3)
C44 0.101(7) 0.075(6) 0.099(7) 0.005(5) 0.012(5) 0.044(5)
C45 0.084(6) 0.102(8) 0.138(9) -0.017(7) 0.016(6) 0.046(6)
C46 0.048(4) 0.112(8) 0.121(8) -0.012(6) 0.015(4) 0.014(4)
C47 0.045(3) 0.074(4) 0.047(3) -0.003(3) 0.002(2) 0.007(3)
C48 0.048(3) 0.069(4) 0.036(3) 0.003(3) 0.001(2) -0.008(3)
C49 0.051(4) 0.097(6) 0.060(4) 0.008(4) 0.005(3) -0.020(4)
C50 0.082(5) 0.095(6) 0.067(5) 0.020(4) 0.002(4) -0.041(5)
C51 0.110(7) 0.052(4) 0.083(5) 0.015(4) 0.004(5) -0.020(4)
C52 0.079(5) 0.046(3) 0.062(4) 0.010(3) 0.004(3) -0.005(3)
O5 0.146(8) 0.230(12) 0.184(10) -0.014(9) 0.031(7) -0.024(8)
O2 0.306(16) 0.168(10) 0.159(10) -0.028(8) -0.048(10) -0.047(10)
O6 0.175(10) 0.36(2) 0.142(9) -0.005(11) 0.009(8) -0.023(12)

loop_
_atom_type_symbol
_atom_type_description
_atom_type_scat_dispersion_real
_atom_type_scat_dispersion_imag
_atom_type_scat_source
C C 0.0033 0.0016 'International Tables Vol C Tables 4.2.6.8 and 6.1.1.4'
H H 0.0000 0.0000 'International Tables Vol C Tables 4.2.6.8 and 6.1.1.4'
N N 0.0061 0.0033 'International Tables Vol C Tables 4.2.6.8 and 6.1.1.4'
O O 0.0106 0.0060 'International Tables Vol C Tables 4.2.6.8 and 6.1.1.4'
Cl Cl 0.1484 0.1585 'International Tables Vol C Tables 4.2.6.8 and 6.1.1.4'
Zn Zn 0.2839 1.4301 'International Tables Vol C Tables 4.2.6.8 and 6.1.1.4'
Ru Ru -1.2594 0.8363 'International Tables Vol C Tables 4.2.6.8 and 6.1.1.4'

loop_
_geom_angle_atom_site_label_1
_geom_angle_atom_site_label_2
_geom_angle_atom_site_label_3
_geom_angle
_geom_angle_site_symmetry_1
_geom_angle_site_symmetry_3
_geom_angle_publ_flag
N2 Ru1 N6 172.90(17) . . ?
N2 Ru1 N5 99.39(16) . . ?
N6 Ru1 N5 78.62(17) . . ?
N2 Ru1 N8 97.48(17) . . ?
N6 Ru1 N8 89.53(17) . . ?
N5 Ru1 N8 96.23(18) . . ?
N2 Ru1 N7 86.52(17) . . ?
N6 Ru1 N7 95.96(17) . . ?
N5 Ru1 N7 172.94(17) . . ?
N8 Ru1 N7 79.07(18) . . ?
N2 Ru1 N1 75.68(16) . . ?
N6 Ru1 N1 97.48(17) . . ?
N5 Ru1 N1 91.30(16) . . ?
N8 Ru1 N1 170.61(17) . . ?
N7 Ru1 N1 93.93(16) . . ?
Cl3 Zn1 Cl2 106.13(7) . . ?
Cl3 Zn1 Cl1 110.47(7) . . ?
Cl2 Zn1 Cl1 114.61(8) . . ?
Cl3 Zn1 Cl4 114.35(7) . . ?
Cl2 Zn1 Cl4 109.89(7) . . ?
Cl1 Zn1 Cl4 101.63(6) . . ?
N3 O1 N2 107.1(3) . . ?
C1 N1 C5 117.8(4) . . ?
C1 N1 Ru1 124.8(4) . . ?
C5 N1 Ru1 117.1(3) . . ?
N1 C1 C2 122.9(5) . . ?
N3 Ru2 N12 86.46(17) . . ?
N3 Ru2 N11 95.85(17) . . ?
N12 Ru2 N11 78.70(19) . . ?
N3 Ru2 N9 99.19(16) . . ?
N12 Ru2 N9 173.96(17) . . ?
N11 Ru2 N9 98.50(18) . . ?
N3 Ru2 N10 173.57(17) . . ?
N12 Ru2 N10 96.07(17) . . ?
N11 Ru2 N10 90.45(17) . . ?
N9 Ru2 N10 78.52(16) . . ?
N3 Ru2 N4 75.55(17) . . ?
N12 Ru2 N4 97.07(18) . . ?
N11 Ru2 N4 170.74(16) . . ?
N9 Ru2 N4 86.46(16) . . ?
N10 Ru2 N4 98.24(17) . . ?
Cl6 Zn2 Cl7 108.70(9) . . ?
Cl6 Zn2 Cl5 113.39(8) . . ?
Cl7 Zn2 Cl5 112.49(7) . . ?
Cl6 Zn2 Cl8 105.81(10) . . ?
Cl7 Zn2 Cl8 110.64(9) . . ?
Cl5 Zn2 Cl8 105.57(9) . . ?
C6 N2 O1 109.1(4) . . ?
C6 N2 Ru1 121.8(3) . . ?
O1 N2 Ru1 128.5(3) . . ?
C3 C2 C1 119.0(5) . . ?
C7 N3 O1 109.4(4) . . ?
C7 N3 Ru2 121.8(3) . . ?
O1 N3 Ru2 127.8(3) . . ?
C2 C3 C4 119.1(6) . . ?
C12 N4 C8 117.3(5) . . ?
C12 N4 Ru2 125.4(4) . . ?
C8 N4 Ru2 117.1(3) . . ?
C5 C4 C3 119.8(6) . . ?
C17 N5 C13 118.4(5) . . ?
C17 N5 Ru1 116.1(3) . . ?
C13 N5 Ru1 125.5(4) . . ?
N1 C5 C4 121.2(5) . . ?
N1 C5 C6 111.5(4) . . ?
C4 C5 C6 127.2(5) . . ?
C22 N6 C18 118.1(5) . . ?
C22 N6 Ru1 126.9(4) . . ?
C18 N6 Ru1 115.0(3) . . ?
N2 C6 C7 107.5(4) . . ?
N2 C6 C5 113.2(4) . . ?
C7 C6 C5 139.2(4) . . ?
C23 N7 C27 118.5(5) . . ?
C23 N7 Ru1 126.1(4) . . ?
C27 N7 Ru1 115.3(4) . . ?
N3 C7 C6 106.9(4) . . ?
N3 C7 C8 112.7(4) . . ?
C6 C7 C8 140.3(4) . . ?
C32 N8 C28 119.4(5) . . ?
C32 N8 Ru1 125.8(4) . . ?
C28 N8 Ru1 114.7(4) . . ?
N4 C8 C9 122.1(5) . . ?
N4 C8 C7 112.2(4) . . ?
C9 C8 C7 125.7(5) . . ?
C33 N9 C37 117.8(5) . . ?
C33 N9 Ru2 126.1(4) . . ?
C37 N9 Ru2 115.8(3) . . ?
C8 C9 C10 119.0(6) . . ?
C42 N10 C38 118.4(4) . . ?
C42 N10 Ru2 126.1(4) . . ?
C38 N10 Ru2 115.4(3) . . ?
C11 C10 C9 118.6(6) . . ?
C43 N11 C47 118.6(5) . . ?
C43 N11 Ru2 126.3(5) . . ?
C47 N11 Ru2 114.9(4) . . ?
C12 C11 C10 120.0(6) . . ?
C52 N12 C48 118.1(5) . . ?
C52 N12 Ru2 125.6(4) . . ?
C48 N12 Ru2 116.2(4) . . ?
N4 C12 C11 122.9(6) . . ?
N5 C13 C14 121.3(5) . . ?
C15 C14 C13 119.8(6) . . ?
C14 C15 C16 119.7(6) . . ?
C17 C16 C15 118.9(6) . . ?
N5 C17 C16 121.8(5) . . ?
N5 C17 C18 114.7(5) . . ?
C16 C17 C18 123.5(5) . . ?
N6 C18 C19 120.9(5) . . ?
N6 C18 C17 115.3(4) . . ?
C19 C18 C17 123.8(5) . . ?
C20 C19 C18 119.2(6) . . ?
C19 C20 C21 119.7(6) . . ?
C22 C21 C20 118.5(6) . . ?
N6 C22 C21 123.4(6) . . ?
N7 C23 C24 122.3(6) . . ?
C25 C24 C23 119.1(6) . . ?
C24 C25 C26 119.0(6) . . ?
C27 C26 C25 119.9(6) . . ?
N7 C27 C26 121.3(6) . . ?
N7 C27 C28 114.9(5) . . ?
C26 C27 C28 123.8(6) . . ?
N8 C28 C29 120.6(6) . . ?
N8 C28 C27 115.8(5) . . ?
C29 C28 C27 123.5(6) . . ?
C30 C29 C28 119.5(7) . . ?
C31 C30 C29 119.1(7) . . ?
C30 C31 C32 119.6(7) . . ?
N8 C32 C31 121.7(7) . . ?
N9 C33 C34 123.0(5) . . ?
C33 C34 C35 118.8(6) . . ?
C36 C35 C34 119.1(6) . . ?
C35 C36 C37 119.7(6) . . ?
N9 C37 C36 121.6(5) . . ?
N9 C37 C38 114.8(4) . . ?
C36 C37 C38 123.6(5) . . ?
N10 C38 C39 120.9(5) . . ?
N10 C38 C37 115.1(4) . . ?
C39 C38 C37 123.9(5) . . ?
C40 C39 C38 119.5(5) . . ?
C41 C40 C39 119.4(5) . . ?
C40 C41 C42 119.4(6) . . ?
N10 C42 C41 122.4(5) . . ?
N11 C43 C44 122.5(8) . . ?
C45 C44 C43 119.9(9) . . ?
C46 C45 C44 118.9(8) . . ?
C45 C46 C47 120.7(9) . . ?
N11 C47 C46 119.5(7) . . ?
N11 C47 C48 116.2(5) . . ?
C46 C47 C48 124.3(7) . . ?
N12 C48 C49 120.9(7) . . ?
N12 C48 C47 113.5(5) . . ?
C49 C48 C47 125.6(6) . . ?
C50 C49 C48 120.0(7) . . ?
C51 C50 C49 118.6(7) . . ?
C50 C51 C52 120.2(8) . . ?
N12 C52 C51 122.1(6) . . ?

loop_
_geom_bond_atom_site_label_1
_geom_bond_atom_site_label_2
_geom_bond_distance
_geom_bond_site_symmetry_2
_geom_bond_publ_flag
Ru1 N2 1.979(4) . ?
Ru1 N6 2.061(4) . ?
Ru1 N5 2.068(4) . ?
Ru1 N8 2.069(4) . ?
Ru1 N7 2.073(4) . ?
Ru1 N1 2.079(4) . ?
Zn1 Cl3 2.2596(17) . ?
Zn1 Cl2 2.2672(17) . ?
Zn1 Cl1 2.2790(18) . ?
Zn1 Cl4 2.3012(17) . ?
O1 N3 1.381(5) . ?
O1 N2 1.388(5) . ?
N1 C1 1.349(6) . ?
N1 C5 1.369(6) . ?
C1 C2 1.374(8) . ?
Ru2 N3 1.983(4) . ?
Ru2 N12 2.061(5) . ?
Ru2 N11 2.062(5) . ?
Ru2 N9 2.069(4) . ?
Ru2 N10 2.071(4) . ?
Ru2 N4 2.085(4) . ?
Zn2 Cl6 2.247(2) . ?
Zn2 Cl7 2.259(2) . ?
Zn2 Cl5 2.2634(18) . ?
Zn2 Cl8 2.288(2) . ?
N2 C6 1.323(6) . ?
C2 C3 1.370(9) . ?
N3 C7 1.328(6) . ?
C3 C4 1.388(9) . ?
N4 C12 1.351(7) . ?
N4 C8 1.359(7) . ?
C4 C5 1.372(7) . ?
N5 C17 1.340(7) . ?
N5 C13 1.359(7) . ?
C5 C6 1.466(7) . ?
N6 C22 1.338(7) . ?
N6 C18 1.364(7) . ?
C6 C7 1.443(7) . ?
N7 C23 1.337(7) . ?
N7 C27 1.361(7) . ?
C7 C8 1.460(7) . ?
N8 C32 1.338(7) . ?
N8 C28 1.367(8) . ?
C8 C9 1.380(8) . ?
N9 C33 1.346(7) . ?
N9 C37 1.355(6) . ?
C9 C10 1.393(9) . ?
N10 C42 1.345(7) . ?
N10 C38 1.360(6) . ?
C10 C11 1.364(10) . ?
N11 C43 1.345(8) . ?
N11 C47 1.351(8) . ?
C11 C12 1.361(9) . ?
N12 C52 1.343(7) . ?
N12 C48 1.359(8) . ?
C13 C14 1.403(8) . ?
C14 C15 1.330(9) . ?
C15 C16 1.394(9) . ?
C16 C17 1.387(8) . ?
C17 C18 1.472(8) . ?
C18 C19 1.402(7) . ?
C19 C20 1.371(9) . ?
C20 C21 1.378(10) . ?
C21 C22 1.375(8) . ?
C23 C24 1.393(8) . ?
C24 C25 1.359(10) . ?
C25 C26 1.389(10) . ?
C26 C27 1.371(8) . ?
C27 C28 1.467(8) . ?
C28 C29 1.398(9) . ?
C29 C30 1.383(12) . ?
C30 C31 1.376(12) . ?
C31 C32 1.393(10) . ?
C33 C34 1.377(8) . ?
C34 C35 1.384(9) . ?
C35 C36 1.368(9) . ?
C36 C37 1.391(8) . ?
C37 C38 1.472(7) . ?
C38 C39 1.389(7) . ?
C39 C40 1.380(8) . ?
C40 C41 1.361(9) . ?
C41 C42 1.379(8) . ?
C43 C44 1.365(10) . ?
C44 C45 1.361(14) . ?
C45 C46 1.347(14) . ?
C46 C47 1.414(10) . ?
C47 C48 1.477(9) . ?
C48 C49 1.386(9) . ?
C49 C50 1.379(12) . ?
C50 C51 1.349(12) . ?
C51 C52 1.381(9) . ?
